data_2213430
loop_
_publ_author_name
'Novak, Igor'
'Li, Wei'
'Harrison, Leslie J.'

_publ_section_title
;
 8-Bromonaphthalene-1-carbaldehyde (4-methylphenylsulfonyl)hydrazone
;
_journal_coeditor_code KP2101
_journal_issue 5
_journal_name_full 'Acta Crystallographica Section E'
_journal_page_first o2599
_journal_page_last o2599
_journal_paper_doi 10.1107/S1600536807019113
_journal_volume 63
_journal_year 2007
_chemical_formula_iupac 'C18 H15 Br N2 O2 S'
_chemical_formula_moiety 'C18 H15 Br N2 O2 S'
_chemical_formula_sum 'C18 H15 Br N2 O2 S'
_chemical_formula_weight 403.29
_chemical_name_systematic
;
8-Bromonaphthalene-1-carbaldehyde (4-methylphenylsulfonyl)hydrazone
;
_space_group_IT_number 14
_symmetry_cell_setting monoclinic
_symmetry_space_group_name_Hall '-P 2ybc'
_symmetry_space_group_name_H-M 'P 1 21/c 1'
_atom_sites_solution_hydrogens geom
_atom_sites_solution_primary direct
_atom_sites_solution_secondary difmap
_audit_creation_method SHELXL-97
_cell_angle_alpha 90.00
_cell_angle_beta 94.241(2)
_cell_angle_gamma 90.00
_cell_formula_units_Z 4
_cell_length_a 12.2464(8)
_cell_length_b 18.7781(12)
_cell_length_c 7.4984(5)
_cell_measurement_reflns_used 2105
_cell_measurement_temperature 223(2)
_cell_measurement_theta_max 22.86
_cell_measurement_theta_min 2.17
_cell_volume 1719.64(19)
_computing_cell_refinement SMART
_computing_data_collection 'SMART (Bruker, 1997)'
_computing_data_reduction 'SAINT (Bruker, 1997)'
_computing_molecular_graphics 'SHELXTL (Sheldrick, 1997b)'
_computing_publication_material SHELXTL
_computing_structure_refinement 'SHELXL97 (Sheldrick, 1997a)'
_computing_structure_solution 'SHELXS97 (Sheldrick, 1997a)'
_diffrn_ambient_temperature 223(2)
_diffrn_measured_fraction_theta_full 1.000
_diffrn_measured_fraction_theta_max 1.000
_diffrn_measurement_device_type 'Bruker SMART CCD area-detector'
_diffrn_measurement_method \w
_diffrn_radiation_monochromator graphite
_diffrn_radiation_source 'fine-focus sealed tube'
_diffrn_radiation_type MoK\a
_diffrn_radiation_wavelength 0.71073
_diffrn_reflns_av_R_equivalents 0.0330
_diffrn_reflns_av_sigmaI/netI 0.0414
_diffrn_reflns_limit_h_max 14
_diffrn_reflns_limit_h_min -15
_diffrn_reflns_limit_k_max 24
_diffrn_reflns_limit_k_min -23
_diffrn_reflns_limit_l_max 9
_diffrn_reflns_limit_l_min -9
_diffrn_reflns_number 11977
_diffrn_reflns_theta_full 27.50
_diffrn_reflns_theta_max 27.50
_diffrn_reflns_theta_min 1.67
_diffrn_standards_decay_% 0
_diffrn_standards_interval_count 0
_diffrn_standards_interval_time 0
_diffrn_standards_number 0
_exptl_absorpt_coefficient_mu 2.524
_exptl_absorpt_correction_T_max 0.8236
_exptl_absorpt_correction_T_min 0.3897
_exptl_absorpt_correction_type multi-scan
_exptl_absorpt_process_details '(SADABS; Sheldrick, 2001)'
_exptl_crystal_colour Colourless
_exptl_crystal_density_diffrn 1.558
_exptl_crystal_density_method 'not measured'
_exptl_crystal_description Needle
_exptl_crystal_F_000 816
_exptl_crystal_size_max 0.46
_exptl_crystal_size_mid 0.10
_exptl_crystal_size_min 0.08
_refine_diff_density_max 0.869
_refine_diff_density_min -1.081
_refine_ls_extinction_method none
_refine_ls_goodness_of_fit_ref 1.056
_refine_ls_hydrogen_treatment mixed
_refine_ls_matrix_type full
_refine_ls_number_parameters 221
_refine_ls_number_reflns 3941
_refine_ls_number_restraints 0
_refine_ls_restrained_S_all 1.056
_refine_ls_R_factor_all 0.0882
_refine_ls_R_factor_gt 0.0550
_refine_ls_shift/su_max 0.000
_refine_ls_shift/su_mean 0.000
_refine_ls_structure_factor_coef Fsqd
_refine_ls_weighting_details 'calc w=1/[\s^2^(Fo^2^)+(0.062P)^2^+1.172P] where P=(Fo^2^+2Fc^2^)/3'
_refine_ls_weighting_scheme calc
_refine_ls_wR_factor_gt 0.1348
_refine_ls_wR_factor_ref 0.1510
_reflns_number_gt 2581
_reflns_number_total 3941
_reflns_threshold_expression I>2\s(I)
_cod_data_source_file kp2101.cif
_cod_data_source_block I
_cod_depositor_comments
;
The following automatic conversions were performed:
'_symmetry_cell_setting' value 'Monoclinic' changed to 'monoclinic'
according to '/home/saulius/struct/CIF-dictionaries/cif_core.dic'
dictionary named 'cif_core.dic' version 2.4.1 from 2010-06-29.

Automatic conversion script
Id: cif_fix_enum 1527 2010-12-29 10:47:43Z saulius 

The following automatic conversions were performed:

'_symmetry_cell_setting' value 'Monoclinic' changed to 'monoclinic'
according to /home/saulius/struct/CIF-dictionaries/cif_core.dic
dictionary named 'cif_core.dic' version 2.4.1 from 2010-06-29.

Automatic conversion script
Id: cif_fix_values 1715 2011-07-08 13:25:40Z adriana 
;
_cod_original_sg_symbol_Hall -P2ybc
_cod_original_sg_symbol_H-M 'P 21/c'
_cod_database_code 2213430
_cod_database_fobs_code 2213430

loop_
_symmetry_equiv_pos_as_xyz
'x, y, z'
'-x, y+1/2, -z+1/2'
'-x, -y, -z'
'x, -y+1/2, z+1/2'

loop_
_atom_site_type_symbol
_atom_site_label
_atom_site_fract_x
_atom_site_fract_y
_atom_site_fract_z
_atom_site_U_iso_or_equiv
_atom_site_adp_type
_atom_site_calc_flag
_atom_site_refinement_flags
_atom_site_occupancy
Br Br1 0.40011(4) 0.08029(3) 0.73517(11) 0.1087(3) Uani d . 1
S S1 0.07404(7) 0.31733(5) 0.78451(12) 0.0485(2) Uani d . 1
O O1 0.1068(2) 0.34964(14) 0.9527(3) 0.0593(7) Uani d . 1
O O2 -0.0310(2) 0.28498(15) 0.7576(4) 0.0655(7) Uani d . 1
N N1 0.2709(2) 0.27425(15) 0.7687(4) 0.0460(6) Uani d . 1
N N2 0.1611(2) 0.25271(16) 0.7556(4) 0.0470(7) Uani d . 1
H H2 0.144(3) 0.226(2) 0.664(5) 0.049(11) Uiso d . 1
C C1 0.5391(3) 0.20422(19) 0.6797(4) 0.0478(8) Uani d . 1
C C2 0.5315(3) 0.1286(2) 0.6893(5) 0.0567(9) Uani d . 1
C C3 0.6192(4) 0.0852(2) 0.6796(6) 0.0734(12) Uani d . 1
H H3 0.6100 0.0356 0.6864 0.088 Uiso calc R 1
C C4 0.7231(4) 0.1134(3) 0.6596(6) 0.0776(13) Uani d . 1
H H4 0.7831 0.0828 0.6495 0.093 Uiso calc R 1
C C5 0.7369(3) 0.1844(3) 0.6547(6) 0.0736(12) Uani d . 1
H H5 0.8074 0.2032 0.6446 0.088 Uiso calc R 1
C C6 0.6471(3) 0.2313(2) 0.6646(5) 0.0565(9) Uani d . 1
C C7 0.6657(4) 0.3053(2) 0.6644(6) 0.0692(11) Uani d . 1
H H7 0.7371 0.3227 0.6559 0.083 Uiso calc R 1
C C8 0.5826(4) 0.3513(2) 0.6763(7) 0.0759(12) Uani d . 1
H H8 0.5962 0.4006 0.6776 0.091 Uiso calc R 1
C C9 0.4761(3) 0.3262(2) 0.6868(6) 0.0623(10) Uani d . 1
H H9 0.4190 0.3593 0.6942 0.075 Uiso calc R 1
C C10 0.4517(3) 0.25488(18) 0.6868(4) 0.0463(8) Uani d . 1
C C11 0.3349(3) 0.23599(18) 0.6834(4) 0.0460(8) Uani d . 1
H H11 0.3080 0.1960 0.6188 0.055 Uiso calc R 1
C C12 0.0890(3) 0.38028(18) 0.6158(4) 0.0449(8) Uani d . 1
C C13 0.0225(3) 0.37623(19) 0.4594(5) 0.0507(8) Uani d . 1
H H13 -0.0334 0.3419 0.4466 0.061 Uiso calc R 1
C C14 0.0386(3) 0.42278(19) 0.3226(5) 0.0533(9) Uani d . 1
H H14 -0.0068 0.4201 0.2161 0.064 Uiso calc R 1
C C15 0.1207(3) 0.47362(19) 0.3389(5) 0.0512(9) Uani d . 1
C C16 0.1855(3) 0.4770(2) 0.4967(5) 0.0571(9) Uani d . 1
H H16 0.2410 0.5115 0.5097 0.069 Uiso calc R 1
C C17 0.1711(3) 0.43105(19) 0.6358(5) 0.0524(9) Uani d . 1
H H17 0.2162 0.4340 0.7425 0.063 Uiso calc R 1
C C18 0.1399(4) 0.5224(2) 0.1843(6) 0.0698(11) Uani d . 1
H H18A 0.1564 0.4942 0.0813 0.105 Uiso calc R 1
H H18B 0.2010 0.5538 0.2174 0.105 Uiso calc R 1
H H18C 0.0747 0.5506 0.1548 0.105 Uiso calc R 1

loop_
_atom_site_aniso_label
_atom_site_aniso_U_11
_atom_site_aniso_U_22
_atom_site_aniso_U_33
_atom_site_aniso_U_12
_atom_site_aniso_U_13
_atom_site_aniso_U_23
Br1 0.0653(3) 0.0562(3) 0.2042(8) -0.0074(2) 0.0086(4) 0.0218(3)
S1 0.0445(5) 0.0489(5) 0.0527(5) 0.0059(4) 0.0085(4) 0.0051(4)
O1 0.0676(16) 0.0624(16) 0.0491(14) 0.0143(13) 0.0116(13) -0.0017(12)
O2 0.0465(14) 0.0670(17) 0.0839(19) -0.0001(13) 0.0111(13) 0.0162(15)
N1 0.0450(15) 0.0448(15) 0.0482(16) 0.0024(13) 0.0026(13) 0.0006(12)
N2 0.0440(16) 0.0430(16) 0.0538(18) 0.0019(12) 0.0026(14) -0.0014(14)
C1 0.0463(18) 0.052(2) 0.0445(18) 0.0037(15) 0.0017(15) -0.0029(15)
C2 0.047(2) 0.054(2) 0.068(2) 0.0006(17) 0.0014(18) -0.0038(18)
C3 0.069(3) 0.060(3) 0.090(3) 0.016(2) -0.001(2) -0.011(2)
C4 0.057(3) 0.088(3) 0.088(3) 0.020(2) 0.006(2) -0.011(3)
C5 0.040(2) 0.094(4) 0.086(3) 0.001(2) 0.004(2) -0.009(3)
C6 0.047(2) 0.065(2) 0.057(2) -0.0039(18) -0.0004(17) -0.0044(19)
C7 0.054(2) 0.073(3) 0.081(3) -0.013(2) 0.003(2) 0.002(2)
C8 0.074(3) 0.053(2) 0.101(3) -0.017(2) 0.006(3) -0.002(2)
C9 0.060(2) 0.050(2) 0.077(3) 0.0027(18) 0.007(2) -0.0004(19)
C10 0.0472(18) 0.0459(18) 0.0457(18) 0.0010(15) 0.0021(15) -0.0062(15)
C11 0.0492(19) 0.0438(18) 0.0444(18) 0.0052(15) -0.0008(15) 0.0000(15)
C12 0.0434(17) 0.0424(18) 0.0493(19) 0.0066(14) 0.0064(15) 0.0023(15)
C13 0.0452(18) 0.050(2) 0.057(2) 0.0012(15) 0.0037(17) 0.0016(17)
C14 0.054(2) 0.058(2) 0.0473(19) 0.0097(17) -0.0017(17) -0.0019(17)
C15 0.056(2) 0.0447(19) 0.055(2) 0.0145(16) 0.0134(18) 0.0029(16)
C16 0.055(2) 0.048(2) 0.069(2) -0.0052(17) 0.007(2) -0.0007(18)
C17 0.052(2) 0.050(2) 0.055(2) -0.0005(16) -0.0038(17) -0.0019(16)
C18 0.078(3) 0.061(3) 0.072(3) 0.010(2) 0.016(2) 0.016(2)

loop_
_atom_type_symbol
_atom_type_description
_atom_type_scat_dispersion_real
_atom_type_scat_dispersion_imag
_atom_type_scat_source
C C 0.0033 0.0016 'International Tables Vol C Tables 4.2.6.8 and 6.1.1.4'
H H 0.0000 0.0000 'International Tables Vol C Tables 4.2.6.8 and 6.1.1.4'
N N 0.0061 0.0033 'International Tables Vol C Tables 4.2.6.8 and 6.1.1.4'
O O 0.0106 0.0060 'International Tables Vol C Tables 4.2.6.8 and 6.1.1.4'
S S 0.1246 0.1234 'International Tables Vol C Tables 4.2.6.8 and 6.1.1.4'
Br Br -0.2901 2.4595 'International Tables Vol C Tables 4.2.6.8 and 6.1.1.4'

loop_
_geom_angle_atom_site_label_1
_geom_angle_atom_site_label_2
_geom_angle_atom_site_label_3
_geom_angle
_geom_angle_publ_flag
O2 S1 O1 119.83(17) y
O2 S1 N2 104.79(16) ?
O1 S1 N2 106.73(16) ?
O2 S1 C12 109.13(17) ?
O1 S1 C12 108.24(16) ?
N2 S1 C12 107.47(15) ?
C11 N1 N2 115.3(3) y
N1 N2 S1 114.0(2) y
N1 N2 H2 114(2) ?
S1 N2 H2 114(2) ?
C2 C1 C6 115.1(3) ?
C2 C1 C10 127.3(3) ?
C6 C1 C10 117.6(3) ?
C3 C2 C1 122.8(4) ?
C3 C2 Br1 114.1(3) ?
C1 C2 Br1 123.0(3) ?
C2 C3 C4 120.6(4) ?
C2 C3 H3 119.7 ?
C4 C3 H3 119.7 ?
C5 C4 C3 119.8(4) ?
C5 C4 H4 120.1 ?
C3 C4 H4 120.1 ?
C4 C5 C6 121.1(4) ?
C4 C5 H5 119.5 ?
C6 C5 H5 119.5 ?
C7 C6 C5 119.2(4) ?
C7 C6 C1 120.2(4) ?
C5 C6 C1 120.6(4) ?
C8 C7 C6 120.7(4) ?
C8 C7 H7 119.6 ?
C6 C7 H7 119.6 ?
C7 C8 C9 120.2(4) ?
C7 C8 H8 119.9 ?
C9 C8 H8 119.9 ?
C10 C9 C8 122.3(4) ?
C10 C9 H9 118.8 ?
C8 C9 H9 118.8 ?
C9 C10 C1 119.0(3) ?
C9 C10 C11 116.5(3) ?
C1 C10 C11 124.4(3) ?
N1 C11 C10 119.4(3) ?
N1 C11 H11 120.3 ?
C10 C11 H11 120.3 ?
C13 C12 C17 120.5(3) ?
C13 C12 S1 119.4(3) ?
C17 C12 S1 120.0(3) ?
C14 C13 C12 119.5(3) ?
C14 C13 H13 120.3 ?
C12 C13 H13 120.3 ?
C13 C14 C15 121.1(4) ?
C13 C14 H14 119.5 ?
C15 C14 H14 119.5 ?
C16 C15 C14 118.4(3) ?
C16 C15 C18 121.3(4) ?
C14 C15 C18 120.3(4) ?
C17 C16 C15 121.7(4) ?
C17 C16 H16 119.2 ?
C15 C16 H16 119.2 ?
C16 C17 C12 118.9(4) ?
C16 C17 H17 120.6 ?
C12 C17 H17 120.6 ?
C15 C18 H18A 109.5 ?
C15 C18 H18B 109.5 ?
H18A C18 H18B 109.5 ?
C15 C18 H18C 109.5 ?
H18A C18 H18C 109.5 ?
H18B C18 H18C 109.5 ?

loop_
_geom_bond_atom_site_label_1
_geom_bond_atom_site_label_2
_geom_bond_distance
_geom_bond_publ_flag
Br1 C2 1.900(4) y
S1 O2 1.423(3) y
S1 O1 1.430(3) ?
S1 N2 1.640(3) y
S1 C12 1.751(3) ?
N1 C11 1.271(4) ?
N1 N2 1.400(4) y
N2 H2 0.86(4) ?
C1 C2 1.425(5) ?
C1 C6 1.430(5) ?
C1 C10 1.436(5) ?
C2 C3 1.355(5) ?
C3 C4 1.396(6) ?
C3 H3 0.9400 ?
C4 C5 1.345(7) ?
C4 H4 0.9400 ?
C5 C6 1.416(6) ?
C5 H5 0.9400 ?
C6 C7 1.408(6) ?
C7 C8 1.343(6) ?
C7 H7 0.9400 ?
C8 C9 1.394(6) ?
C8 H8 0.9400 ?
C9 C10 1.372(5) ?
C9 H9 0.9400 ?
C10 C11 1.472(5) ?
C11 H11 0.9400 ?
C12 C13 1.380(5) ?
C12 C17 1.386(5) ?
C13 C14 1.373(5) ?
C13 H13 0.9400 ?
C14 C15 1.385(5) ?
C14 H14 0.9400 ?
C15 C16 1.377(5) ?
C15 C18 1.509(5) ?
C16 C17 1.374(5) ?
C16 H16 0.9400 ?
C17 H17 0.9400 ?
C18 H18A 0.9700 ?
C18 H18B 0.9700 ?
C18 H18C 0.9700 ?

loop_
_geom_hbond_atom_site_label_D
_geom_hbond_atom_site_label_H
_geom_hbond_atom_site_label_A
_geom_hbond_site_symmetry_A
_geom_hbond_distance_DH
_geom_hbond_distance_HA
_geom_hbond_distance_DA
_geom_hbond_angle_DHA
N2 H2 O1 4_554 0.86(4) 2.15(4) 3.012(4) 174(3)

loop_
_cod_related_entry_id
_cod_related_entry_database
_cod_related_entry_code
1 ChemSpider 30655228
